data_4314852
loop_
_publ_author_name
'Jun Yan'
'De-Liang Long'
'Haralampos N. Miras'
'Leroy Cronin'

_publ_section_title
;
 Cation Controlled Assembly and Transformation of Mono- and Bi-Sulfite
 Templated Dawson-Type Polyoxotungstates
;
_journal_name_full 'Inorganic Chemistry'
_journal_page_first 1819
_journal_page_last 1825
_journal_paper_doi 10.1021/ic9021646
_journal_volume 49
_journal_year 2010
_chemical_formula_moiety '5(C16 H36 N +), (H3 W18 S O60 5-), 3(C2 H3 N)'
_chemical_formula_sum 'C86 H192 N8 O60 S W18'
_chemical_formula_weight 5639.84
_chemical_name_systematic
;
 ?
;
_space_group_IT_number 79
_symmetry_cell_setting tetragonal
_symmetry_space_group_name_Hall 'I 4'
_symmetry_space_group_name_H-M 'I 4'
_atom_sites_solution_hydrogens geom
_atom_sites_solution_primary direct
_atom_sites_solution_secondary difmap
_audit_creation_method SHELXL-97
_cell_angle_alpha 90.00
_cell_angle_beta 90.00
_cell_angle_gamma 90.00
_cell_formula_units_Z 8
_cell_length_a 41.803(2)
_cell_length_b 41.803(2)
_cell_length_c 15.7889(16)
_cell_measurement_reflns_used 9848
_cell_measurement_temperature 150(2)
_cell_measurement_theta_max 25.7
_cell_measurement_theta_min 2.4
_cell_volume 27591(3)
_computing_cell_refinement Apex2
_computing_data_collection Apex2
_computing_data_reduction Apex2
_computing_structure_refinement 'SHELXL-97 (Sheldrick, 1997)'
_computing_structure_solution 'SHELXS-97 (Sheldrick, 1997)'
_diffrn_ambient_temperature 150(2)
_diffrn_measured_fraction_theta_full 0.975
_diffrn_measured_fraction_theta_max 0.975
_diffrn_measurement_device_type 'Bruke ApexII'
_diffrn_measurement_method '\w scans'
_diffrn_radiation_monochromator graphite
_diffrn_radiation_source 'fine-focus sealed tube'
_diffrn_radiation_type MoK\a
_diffrn_radiation_wavelength 0.71073
_diffrn_reflns_av_R_equivalents 0.0355
_diffrn_reflns_av_sigmaI/netI 0.0394
_diffrn_reflns_limit_h_max 50
_diffrn_reflns_limit_h_min -50
_diffrn_reflns_limit_k_max 47
_diffrn_reflns_limit_k_min -49
_diffrn_reflns_limit_l_max 19
_diffrn_reflns_limit_l_min -17
_diffrn_reflns_number 87088
_diffrn_reflns_theta_full 25.74
_diffrn_reflns_theta_max 25.74
_diffrn_reflns_theta_min 1.54
_diffrn_standards_decay_% none
_diffrn_standards_interval_count none
_diffrn_standards_interval_time none
_exptl_absorpt_coefficient_mu 15.035
_exptl_absorpt_correction_T_max 1.000
_exptl_absorpt_correction_T_min 0.616
_exptl_absorpt_correction_type empirical
_exptl_absorpt_process_details SADABS
_exptl_crystal_colour Colourless
_exptl_crystal_density_diffrn 2.715
_exptl_crystal_density_meas ?
_exptl_crystal_density_method 'not measured'
_exptl_crystal_description Block
_exptl_crystal_F_000 20736
_exptl_crystal_size_max 0.20
_exptl_crystal_size_mid 0.16
_exptl_crystal_size_min 0.13
_platon_squeeze_details
;
;
_refine_diff_density_max 1.75
_refine_diff_density_min -1.30
_refine_diff_density_rms 0.22
_refine_ls_abs_structure_details 'Flack H D (1983), Acta Cryst. A39, 876-881'
_refine_ls_abs_structure_Flack 0.467(8)
_refine_ls_extinction_coef none
_refine_ls_extinction_method none
_refine_ls_goodness_of_fit_ref 1.029
_refine_ls_hydrogen_treatment riding
_refine_ls_matrix_type full
_refine_ls_number_parameters 1384
_refine_ls_number_reflns 23489
_refine_ls_number_restraints 25
_refine_ls_restrained_S_all 1.030
_refine_ls_R_factor_all 0.0333
_refine_ls_R_factor_gt 0.0297
_refine_ls_shift/su_max 0.002
_refine_ls_shift/su_mean 0.000
_refine_ls_structure_factor_coef Fsqd
_refine_ls_weighting_details 'calc w=1/[\s^2^(Fo^2^)+(0.0325P)^2^+319.1007P] where P=(Fo^2^+2Fc^2^)/3'
_refine_ls_weighting_scheme calc
_refine_ls_wR_factor_gt 0.0680
_refine_ls_wR_factor_ref 0.0693
_reflns_number_gt 21981
_reflns_number_total 23489
_reflns_threshold_expression >2sigma(I)
_cod_data_source_file ic9021646_si_002_3.cif
_cod_data_source_block compound3
_cod_depositor_comments
;
The following automatic conversions were performed:

'_symmetry_cell_setting' value 'Tetragonal' changed to 'tetragonal'
according to the built-in table from CIF Core dictionary named
'cif_core.dic' version 2.4.1 from
2010-06-29.

'_exptl_absorpt_correction_type' value 'Empirical'
changed to 'empirical' according to the built-in table from CIF Core
dictionary named 'cif_core.dic' version 2.4.1 from 2010-06-29.

Automatic conversion script
Id: cif_fix_values 1646 2011-03-28 12:23:43Z adriana 

The following automatic conversions were performed:

'_exptl_crystal_density_meas' value 'none' was changed to '?' - the
value is perceived as not measured.

Automatic conversion script
Id: cif_fix_values 3008 2015-01-20 13:52:24Z robertas 
;
_cod_database_code 4314852

loop_
_symmetry_equiv_pos_as_xyz
'x, y, z'
'-x, -y, z'
'-y, x, z'
'y, -x, z'
'x+1/2, y+1/2, z+1/2'
'-x+1/2, -y+1/2, z+1/2'
'-y+1/2, x+1/2, z+1/2'
'y+1/2, -x+1/2, z+1/2'

loop_
_atom_site_label
_atom_site_type_symbol
_atom_site_fract_x
_atom_site_fract_y
_atom_site_fract_z
_atom_site_U_iso_or_equiv
_atom_site_adp_type
_atom_site_occupancy
_atom_site_symmetry_multiplicity
_atom_site_calc_flag
_atom_site_refinement_flags
_atom_site_disorder_assembly
_atom_site_disorder_group
W1 W 0.430920(10) 0.149565(10) 0.14291(3) 0.01150(9) Uani 1 1 d . . .
W2 W 0.378044(10) 0.122301(10) -0.03037(3) 0.01275(9) Uani 1 1 d . . .
W3 W 0.400863(12) 0.319827(11) -0.31315(3) 0.02280(11) Uani 1 1 d . . .
W4 W 0.457442(10) 0.228294(10) 0.14456(3) 0.01183(9) Uani 1 1 d . . .
W5 W 0.510201(10) 0.243435(11) -0.14620(3) 0.01648(10) Uani 1 1 d . . .
W6 W 0.371890(10) 0.255239(10) 0.13768(3) 0.01369(9) Uani 1 1 d . . .
W7 W 0.461636(11) 0.213462(11) -0.29973(3) 0.01563(10) Uani 1 1 d . . .
W8 W 0.347374(10) 0.177807(10) 0.13244(3) 0.01399(10) Uani 1 1 d . . .
W9 W 0.377409(11) 0.241785(11) -0.31394(3) 0.01618(10) Uani 1 1 d . . .
W10 W 0.432541(10) 0.145995(10) -0.17444(3) 0.01158(9) Uani 1 1 d . . .
W11 W 0.325543(10) 0.229339(10) -0.02235(3) 0.01378(10) Uani 1 1 d . . .
W12 W 0.485550(10) 0.178100(10) -0.00482(3) 0.01085(9) Uani 1 1 d . . .
W13 W 0.347793(11) 0.292803(11) -0.16687(3) 0.01944(10) Uani 1 1 d . . .
W14 W 0.357016(10) 0.173449(10) -0.18615(3) 0.01180(9) Uani 1 1 d . . .
W15 W 0.477977(11) 0.299671(11) 0.01809(3) 0.01770(10) Uani 1 1 d . . .
W16 W 0.454525(13) 0.349170(11) -0.14477(3) 0.02609(12) Uani 1 1 d . . .
W17 W 0.400259(11) 0.322843(11) 0.00643(3) 0.01874(10) Uani 1 1 d . . .
W18 W 0.484712(12) 0.292310(11) -0.30559(3) 0.02275(11) Uani 1 1 d . . .
S1 S 0.42772(10) 0.26384(10) -0.1404(3) 0.0097(9) Uani 0.60 1 d P . .
S2 S 0.40645(14) 0.20703(14) -0.0294(4) 0.0070(12) Uani 0.40 1 d P . .
O1 O 0.35429(17) 0.21824(18) 0.1900(5) 0.0198(17) Uani 1 1 d . . .
O2 O 0.31652(17) 0.19831(18) 0.0648(5) 0.0161(17) Uani 1 1 d . . .
O3 O 0.35253(17) 0.14688(17) 0.0453(4) 0.0135(16) Uani 1 1 d . . .
O4 O 0.38958(17) 0.16533(17) 0.1662(4) 0.0149(17) Uiso 1 1 d . . .
O5 O 0.32384(18) 0.15815(19) 0.2041(5) 0.0236(19) Uani 1 1 d . . .
O6 O 0.36532(18) 0.08397(18) -0.0131(5) 0.0223(18) Uani 1 1 d . . .
O7 O 0.35096(17) 0.13498(18) -0.1211(4) 0.0161(17) Uani 1 1 d . . .
O8 O 0.44707(16) 0.18736(16) 0.1939(4) 0.0125(15) Uani 1 1 d . . .
O9 O 0.41070(17) 0.12653(17) 0.0533(4) 0.0142(16) Uani 1 1 d . . .
O10 O 0.41192(18) 0.11350(17) -0.1110(4) 0.0157(17) Uani 1 1 d . . .
O11 O 0.33356(17) 0.25781(18) 0.0720(5) 0.0168(17) Uani 1 1 d . . .
O12 O 0.28782(19) 0.24040(19) -0.0462(5) 0.0223(19) Uani 1 1 d . . .
O13 O 0.34999(18) 0.25749(17) -0.0907(5) 0.0158(17) Uani 1 1 d . . .
O14 O 0.37446(19) 0.21419(19) 0.0376(5) 0.026(2) Uani 1 1 d . . .
O15 O 0.33265(17) 0.19611(17) -0.1025(4) 0.0154(17) Uani 1 1 d . . .
O16 O 0.36372(19) 0.28212(19) 0.2159(5) 0.0222(19) Uani 1 1 d . . .
O17 O 0.41444(16) 0.24169(17) 0.1634(4) 0.0123(16) Uani 1 1 d . . .
O18 O 0.39784(18) 0.17219(19) -0.0825(5) 0.0190(18) Uani 1 1 d . . .
O19 O 0.43481(18) 0.1999(2) 0.0278(5) 0.026(2) Uani 1 1 d . . .
O20 O 0.39289(16) 0.15128(17) -0.2327(4) 0.0114(16) Uani 1 1 d . . .
O21 O 0.45379(17) 0.12258(17) -0.2438(5) 0.0158(17) Uani 1 1 d . . .
O22 O 0.39114(18) 0.28232(17) 0.0513(5) 0.0165(17) Uani 1 1 d . . .
O23 O 0.46161(17) 0.26052(18) 0.0604(5) 0.0167(17) Uani 1 1 d . . .
O24 O 0.48627(16) 0.21409(16) -0.0777(4) 0.0116(16) Uani 1 1 d . . .
O25 O 0.37555(18) 0.21215(17) -0.2216(4) 0.0140(17) Uani 1 1 d . . .
O26 O 0.44262(17) 0.18890(17) -0.2156(4) 0.0137(17) Uani 1 1 d . . .
O27 O 0.46894(17) 0.14822(16) 0.0777(4) 0.0133(16) Uani 1 1 d . . .
O28 O 0.43788(19) 0.12154(19) 0.2199(5) 0.0204(18) Uani 1 1 d . . .
O29 O 0.46289(16) 0.15397(17) -0.0878(4) 0.0128(16) Uani 1 1 d . . .
O30 O 0.52342(17) 0.16340(18) -0.0158(4) 0.0168(16) Uani 1 1 d . . .
O31 O 0.49187(17) 0.20592(17) 0.0905(4) 0.0139(16) Uani 1 1 d . . .
O32 O 0.47762(17) 0.24564(17) 0.2263(5) 0.0158(17) Uani 1 1 d . . .
O33 O 0.4000(2) 0.27593(19) -0.2079(5) 0.0247(19) Uani 1 1 d . . .
O34 O 0.4357(2) 0.2940(2) -0.0853(5) 0.031(2) Uani 1 1 d . . .
O35 O 0.45810(19) 0.25714(18) -0.1977(5) 0.0220(18) Uani 1 1 d . . .
O36 O 0.50200(17) 0.27511(17) -0.0634(4) 0.0143(16) Uani 1 1 d . . .
O37 O 0.5058(2) 0.30898(19) 0.0908(5) 0.025(2) Uani 1 1 d . . .
O38 O 0.44160(18) 0.32013(17) 0.0641(5) 0.0197(18) Uani 1 1 d . . .
O39 O 0.37068(18) 0.31692(17) -0.0823(5) 0.0190(18) Uani 1 1 d . . .
O40 O 0.42164(19) 0.35498(18) -0.0629(5) 0.0246(19) Uani 1 1 d . . .
O41 O 0.30928(18) 0.30510(18) -0.1531(5) 0.0255(19) Uani 1 1 d . . .
O42 O 0.3800(2) 0.3476(2) 0.0726(5) 0.031(2) Uani 1 1 d . . .
O43 O 0.4674(3) 0.3869(2) -0.1614(6) 0.046(3) Uani 1 1 d . . .
O44 O 0.4212(2) 0.34454(18) -0.2267(5) 0.027(2) Uani 1 1 d . . .
O45 O 0.3619(2) 0.3231(2) -0.2515(5) 0.028(2) Uani 1 1 d . . .
O46 O 0.4430(2) 0.30394(19) -0.3387(5) 0.027(2) Uani 1 1 d . . .
O47 O 0.38417(18) 0.28201(18) -0.3678(5) 0.0213(18) Uani 1 1 d . . .
O48 O 0.3959(2) 0.3482(2) -0.3893(5) 0.033(2) Uani 1 1 d . . .
O49 O 0.4801(2) 0.32444(19) -0.2192(5) 0.027(2) Uani 1 1 d . . .
O50 O 0.34224(18) 0.26302(18) -0.2564(4) 0.0162(17) Uani 1 1 d . . .
O51 O 0.48243(19) 0.33584(19) -0.0557(5) 0.0238(19) Uani 1 1 d . . .
O52 O 0.3571(2) 0.22239(19) -0.3887(5) 0.026(2) Uani 1 1 d . . .
O53 O 0.41980(17) 0.22905(18) -0.3305(4) 0.0172(17) Uani 1 1 d . . .
O54 O 0.5484(2) 0.23241(19) -0.1243(5) 0.028(2) Uani 1 1 d . . .
O55 O 0.49986(19) 0.21385(17) -0.2381(5) 0.0181(18) Uani 1 1 d . . .
O56 O 0.47035(18) 0.18610(18) -0.3754(4) 0.0188(17) Uani 1 1 d . . .
O57 O 0.5169(2) 0.2742(2) -0.2322(5) 0.028(2) Uani 1 1 d . . .
O58 O 0.47888(18) 0.2519(2) -0.3531(5) 0.0259(19) Uani 1 1 d . . .
O59 O 0.5077(2) 0.3114(2) -0.3781(6) 0.032(2) Uani 1 1 d . . .
O60 O 0.32958(17) 0.16690(17) -0.2633(4) 0.0134(16) Uani 1 1 d . . .
N1 N 0.3682(2) 0.0593(2) 0.2503(6) 0.017(2) Uani 1 1 d . . .
N2 N 0.5614(2) 0.1491(2) 0.1989(6) 0.021(2) Uiso 1 1 d . . .
N3 N 0.4479(3) 0.3180(2) 0.4005(6) 0.033(3) Uani 1 1 d D . .
N4 N 0.2536(2) 0.2698(2) 0.2120(6) 0.025(2) Uani 1 1 d . . .
N5 N 0.3471(4) 0.4186(4) 0.8101(11) 0.092(5) Uiso 1 1 d D . .
N6 N 0.4776(7) 0.3879(8) 0.2247(17) 0.074(9) Uiso 0.50 1 d PD . .
C1 C 0.3774(3) 0.0338(3) 0.3108(7) 0.017(2) Uiso 1 1 d . . .
H1A H 0.3736 0.0128 0.2834 0.020 Uiso 1 1 calc R . .
H1B H 0.3630 0.0351 0.3605 0.020 Uiso 1 1 calc R . .
C2 C 0.4123(3) 0.0345(3) 0.3430(8) 0.026(3) Uani 1 1 d . . .
H2A H 0.4270 0.0309 0.2948 0.032 Uiso 1 1 calc R . .
H2B H 0.4170 0.0559 0.3670 0.032 Uiso 1 1 calc R . .
C3 C 0.4180(3) 0.0092(3) 0.4099(8) 0.029(3) Uani 1 1 d . . .
H3A H 0.4031 0.0129 0.4577 0.035 Uiso 1 1 calc R . .
H3B H 0.4131 -0.0120 0.3857 0.035 Uiso 1 1 calc R . .
C4 C 0.4516(3) 0.0091(3) 0.4429(8) 0.035(3) Uani 1 1 d . . .
H4A H 0.4563 0.0297 0.4698 0.052 Uiso 1 1 calc R . .
H4B H 0.4665 0.0056 0.3958 0.052 Uiso 1 1 calc R . .
H4C H 0.4541 -0.0081 0.4845 0.052 Uiso 1 1 calc R . .
C5 C 0.3684(3) 0.0921(3) 0.2918(7) 0.021(3) Uani 1 1 d . . .
H5A H 0.3634 0.1081 0.2477 0.025 Uiso 1 1 calc R . .
H5B H 0.3905 0.0964 0.3116 0.025 Uiso 1 1 calc R . .
C6 C 0.3458(3) 0.0975(3) 0.3661(7) 0.019(3) Uani 1 1 d . . .
H6A H 0.3235 0.0937 0.3476 0.023 Uiso 1 1 calc R . .
H6B H 0.3508 0.0822 0.4119 0.023 Uiso 1 1 calc R . .
C7 C 0.3489(3) 0.1309(3) 0.3989(7) 0.019(3) Uani 1 1 d . . .
H7A H 0.3438 0.1460 0.3524 0.023 Uiso 1 1 calc R . .
H7B H 0.3714 0.1346 0.4154 0.023 Uiso 1 1 calc R . .
C8 C 0.3278(3) 0.1387(3) 0.4735(8) 0.040(3) Uani 1 1 d . . .
H8A H 0.3330 0.1243 0.5206 0.059 Uiso 1 1 calc R . .
H8B H 0.3053 0.1358 0.4575 0.059 Uiso 1 1 calc R . .
H8C H 0.3314 0.1609 0.4909 0.059 Uiso 1 1 calc R . .
C9 C 0.3342(3) 0.0517(3) 0.2214(7) 0.021(3) Uani 1 1 d . . .
H9A H 0.3344 0.0308 0.1919 0.025 Uiso 1 1 calc R . .
H9B H 0.3206 0.0494 0.2722 0.025 Uiso 1 1 calc R . .
C10 C 0.3187(3) 0.0763(3) 0.1630(6) 0.018(3) Uani 1 1 d . . .
H10A H 0.3329 0.0805 0.1141 0.022 Uiso 1 1 calc R . .
H10B H 0.3156 0.0966 0.1940 0.022 Uiso 1 1 calc R . .
C11 C 0.2861(3) 0.0636(3) 0.1313(8) 0.033(3) Uani 1 1 d . . .
H11A H 0.2893 0.0438 0.0976 0.039 Uiso 1 1 calc R . .
H11B H 0.2723 0.0583 0.1803 0.039 Uiso 1 1 calc R . .
C12 C 0.2699(4) 0.0892(4) 0.0766(9) 0.053(5) Uani 1 1 d . . .
H12A H 0.2854 0.0978 0.0361 0.079 Uiso 1 1 calc R . .
H12B H 0.2620 0.1064 0.1130 0.079 Uiso 1 1 calc R . .
H12C H 0.2520 0.0796 0.0458 0.079 Uiso 1 1 calc R . .
C13 C 0.3911(3) 0.0611(3) 0.1758(6) 0.015(2) Uani 1 1 d . . .
H13A H 0.3850 0.0798 0.1408 0.018 Uiso 1 1 calc R . .
H13B H 0.4128 0.0652 0.1982 0.018 Uiso 1 1 calc R . .
C14 C 0.3927(3) 0.0323(3) 0.1187(8) 0.030(3) Uani 1 1 d . . .
H14A H 0.3723 0.0298 0.0878 0.036 Uiso 1 1 calc R . .
H14B H 0.3965 0.0128 0.1528 0.036 Uiso 1 1 calc R . .
C15 C 0.4203(3) 0.0371(3) 0.0556(7) 0.030(3) Uani 1 1 d . . .
H15A H 0.4206 0.0597 0.0371 0.035 Uiso 1 1 calc R . .
H15B H 0.4408 0.0326 0.0845 0.035 Uiso 1 1 calc R . .
C16 C 0.4176(4) 0.0158(4) -0.0219(11) 0.061(5) Uiso 1 1 d . . .
H16A H 0.3981 0.0212 -0.0532 0.091 Uiso 1 1 calc R . .
H16B H 0.4167 -0.0066 -0.0041 0.091 Uiso 1 1 calc R . .
H16C H 0.4363 0.0191 -0.0584 0.091 Uiso 1 1 calc R . .
C17 C 0.5315(3) 0.1307(3) 0.1751(8) 0.025(3) Uani 1 1 d . . .
H17A H 0.5127 0.1449 0.1825 0.030 Uiso 1 1 calc R . .
H17B H 0.5328 0.1249 0.1145 0.030 Uiso 1 1 calc R . .
C18 C 0.5266(3) 0.1013(3) 0.2258(7) 0.025(3) Uani 1 1 d . . .
H18A H 0.5165 0.1069 0.2805 0.030 Uiso 1 1 calc R . .
H18B H 0.5476 0.0913 0.2379 0.030 Uiso 1 1 calc R . .
C19 C 0.5052(3) 0.0770(3) 0.1785(8) 0.027(3) Uani 1 1 d . . .
H19A H 0.4846 0.0875 0.1639 0.033 Uiso 1 1 calc R . .
H19B H 0.5158 0.0708 0.1249 0.033 Uiso 1 1 calc R . .
C20 C 0.4984(3) 0.0473(3) 0.2295(10) 0.044(4) Uani 1 1 d . . .
H20A H 0.4886 0.0533 0.2837 0.066 Uiso 1 1 calc R . .
H20B H 0.5184 0.0358 0.2400 0.066 Uiso 1 1 calc R . .
H20C H 0.4836 0.0335 0.1981 0.066 Uiso 1 1 calc R . .
C21 C 0.5920(3) 0.1286(3) 0.1827(8) 0.028(3) Uani 1 1 d . . .
H21A H 0.6108 0.1430 0.1807 0.033 Uiso 1 1 calc R . .
H21B H 0.5951 0.1138 0.2312 0.033 Uiso 1 1 calc R . .
C22 C 0.5913(3) 0.1094(3) 0.1034(7) 0.025(3) Uani 1 1 d . . .
H22A H 0.5845 0.1234 0.0561 0.031 Uiso 1 1 calc R . .
H22B H 0.5751 0.0923 0.1094 0.031 Uiso 1 1 calc R . .
C23 C 0.6235(3) 0.0943(3) 0.0815(7) 0.024(3) Uani 1 1 d . . .
H23A H 0.6386 0.1113 0.0642 0.029 Uiso 1 1 calc R . .
H23B H 0.6323 0.0838 0.1327 0.029 Uiso 1 1 calc R . .
C24 C 0.6211(3) 0.0699(3) 0.0115(9) 0.039(3) Uani 1 1 d . . .
H24A H 0.6113 0.0798 -0.0384 0.058 Uiso 1 1 calc R . .
H24B H 0.6079 0.0519 0.0304 0.058 Uiso 1 1 calc R . .
H24C H 0.6426 0.0622 -0.0029 0.058 Uiso 1 1 calc R . .
C25 C 0.5599(3) 0.1574(3) 0.2946(8) 0.033(3) Uani 1 1 d . . .
H25A H 0.5598 0.1373 0.3279 0.039 Uiso 1 1 calc R . .
H25B H 0.5793 0.1696 0.3103 0.039 Uiso 1 1 calc R . .
C26 C 0.5304(3) 0.1770(4) 0.3176(8) 0.045(4) Uani 1 1 d . . .
H26A H 0.5280 0.1948 0.2766 0.054 Uiso 1 1 calc R . .
H26B H 0.5112 0.1633 0.3136 0.054 Uiso 1 1 calc R . .
C27 C 0.5329(3) 0.1904(3) 0.4051(8) 0.032(3) Uani 1 1 d . . .
H27A H 0.5508 0.2059 0.4075 0.039 Uiso 1 1 calc R . .
H27B H 0.5375 0.1729 0.4455 0.039 Uiso 1 1 calc R . .
C28 C 0.5021(3) 0.2069(4) 0.4306(9) 0.046(4) Uani 1 1 d . . .
H28A H 0.4839 0.1928 0.4192 0.069 Uiso 1 1 calc R . .
H28B H 0.4996 0.2267 0.3978 0.069 Uiso 1 1 calc R . .
H28C H 0.5027 0.2121 0.4911 0.069 Uiso 1 1 calc R . .
C29 C 0.5637(3) 0.1798(3) 0.1459(7) 0.020(2) Uiso 1 1 d . . .
H29A H 0.5683 0.1735 0.0867 0.024 Uiso 1 1 calc R . .
H29B H 0.5424 0.1901 0.1462 0.024 Uiso 1 1 calc R . .
C30 C 0.5884(3) 0.2049(3) 0.1719(11) 0.047(4) Uani 1 1 d . . .
H30A H 0.5826 0.2138 0.2279 0.057 Uiso 1 1 calc R . .
H30B H 0.6096 0.1947 0.1769 0.057 Uiso 1 1 calc R . .
C31 C 0.5899(3) 0.2311(3) 0.1090(10) 0.042(4) Uani 1 1 d . . .
H31A H 0.6084 0.2448 0.1234 0.051 Uiso 1 1 calc R . .
H31B H 0.5943 0.2215 0.0528 0.051 Uiso 1 1 calc R . .
C32 C 0.5616(3) 0.2516(4) 0.1012(10) 0.048(4) Uani 1 1 d . . .
H32A H 0.5541 0.2576 0.1578 0.072 Uiso 1 1 calc R . .
H32B H 0.5447 0.2399 0.0714 0.072 Uiso 1 1 calc R . .
H32C H 0.5672 0.2709 0.0693 0.072 Uiso 1 1 calc R . .
C33 C 0.4341(3) 0.2878(3) 0.4440(7) 0.028(3) Uani 1 1 d . . .
H33A H 0.4502 0.2798 0.4847 0.034 Uiso 1 1 calc R . .
H33B H 0.4151 0.2944 0.4770 0.034 Uiso 1 1 calc R . .
C34 C 0.4248(3) 0.2613(3) 0.3891(8) 0.027(3) Uani 1 1 d . . .
H34A H 0.4433 0.2547 0.3541 0.033 Uiso 1 1 calc R . .
H34B H 0.4075 0.2683 0.3504 0.033 Uiso 1 1 calc R . .
C35 C 0.4133(3) 0.2331(3) 0.4417(8) 0.032(3) Uani 1 1 d . . .
H35A H 0.4306 0.2266 0.4810 0.039 Uiso 1 1 calc R . .
H35B H 0.3948 0.2399 0.4762 0.039 Uiso 1 1 calc R . .
C36 C 0.4038(4) 0.2047(3) 0.3889(9) 0.048(4) Uani 1 1 d . . .
H36A H 0.4228 0.1921 0.3748 0.072 Uiso 1 1 calc R . .
H36B H 0.3936 0.2121 0.3366 0.072 Uiso 1 1 calc R . .
H36C H 0.3887 0.1914 0.4208 0.072 Uiso 1 1 calc R . .
C37 C 0.4796(3) 0.3102(3) 0.3521(9) 0.054(5) Uani 1 1 d D . .
H37A H 0.4752 0.2929 0.3108 0.064 Uiso 1 1 calc R . .
H37B H 0.4861 0.3294 0.3196 0.064 Uiso 1 1 calc R . .
C38 C 0.5068(3) 0.3003(4) 0.4054(10) 0.050(4) Uani 1 1 d D . .
H38A H 0.4997 0.2830 0.4440 0.060 Uiso 1 1 calc R . .
H38B H 0.5137 0.3186 0.4406 0.060 Uiso 1 1 calc R . .
C39 C 0.5357(4) 0.2882(5) 0.3526(12) 0.076(6) Uani 1 1 d . . .
H39A H 0.5290 0.2699 0.3171 0.091 Uiso 1 1 calc R . .
H39B H 0.5528 0.2808 0.3911 0.091 Uiso 1 1 calc R . .
C40 C 0.5487(5) 0.3155(6) 0.2949(12) 0.098(8) Uani 1 1 d . . .
H40A H 0.5578 0.3325 0.3302 0.147 Uiso 1 1 calc R . .
H40B H 0.5312 0.3243 0.2608 0.147 Uiso 1 1 calc R . .
H40C H 0.5653 0.3070 0.2574 0.147 Uiso 1 1 calc R . .
C41 C 0.4258(4) 0.3307(3) 0.3342(10) 0.051(4) Uani 1 1 d . . .
H41A H 0.4349 0.3510 0.3123 0.061 Uiso 1 1 calc R . .
H41B H 0.4254 0.3153 0.2866 0.061 Uiso 1 1 calc R . .
C42 C 0.3937(4) 0.3367(3) 0.3600(10) 0.050(4) Uani 1 1 d . . .
H42A H 0.3936 0.3488 0.4139 0.059 Uiso 1 1 calc R . .
H42B H 0.3824 0.3162 0.3693 0.059 Uiso 1 1 calc R . .
C43 C 0.3760(5) 0.3567(5) 0.2885(12) 0.074(6) Uani 1 1 d . . .
H43A H 0.3841 0.3789 0.2887 0.089 Uiso 1 1 calc R . .
H43B H 0.3808 0.3472 0.2324 0.089 Uiso 1 1 calc R . .
C44 C 0.3419(5) 0.3569(5) 0.3016(15) 0.086(7) Uani 1 1 d . . .
H44A H 0.3353 0.3780 0.3227 0.129 Uiso 1 1 calc R . .
H44B H 0.3361 0.3405 0.3431 0.129 Uiso 1 1 calc R . .
H44C H 0.3310 0.3525 0.2479 0.129 Uiso 1 1 calc R . .
C45 C 0.4541(3) 0.3421(3) 0.4711(8) 0.035(3) Uani 1 1 d . B .
H45A H 0.4690 0.3323 0.5125 0.042 Uiso 1 1 calc R . .
H45B H 0.4337 0.3462 0.5008 0.042 Uiso 1 1 calc R . .
C46 C 0.4685(4) 0.3749(4) 0.4424(10) 0.054(4) Uiso 1 1 d . . .
H46A H 0.4531 0.3864 0.4057 0.065 Uiso 1 1 calc R A 1
H46B H 0.4885 0.3715 0.4102 0.065 Uiso 1 1 calc R A 1
C47 C 0.4754(5) 0.3950(5) 0.5261(13) 0.079(6) Uiso 1 1 d D B 1
C48 C 0.4951(10) 0.4247(8) 0.500(3) 0.072(13) Uiso 0.40 1 d PD B 1
C48' C 0.4454(9) 0.4013(13) 0.572(3) 0.087(17) Uiso 0.40 1 d PD C 2
C49 C 0.2384(3) 0.2934(3) 0.2765(8) 0.027(3) Uani 1 1 d . . .
H49A H 0.2186 0.3023 0.2513 0.032 Uiso 1 1 calc R . .
H49B H 0.2322 0.2813 0.3278 0.032 Uiso 1 1 calc R . .
C50 C 0.2601(3) 0.3212(3) 0.3030(9) 0.039(4) Uani 1 1 d . . .
H50A H 0.2711 0.3302 0.2526 0.047 Uiso 1 1 calc R . .
H50B H 0.2766 0.3135 0.3431 0.047 Uiso 1 1 calc R . .
C51 C 0.2395(3) 0.3473(4) 0.3455(10) 0.053(4) Uani 1 1 d . . .
H51A H 0.2221 0.3536 0.3063 0.063 Uiso 1 1 calc R . .
H51B H 0.2295 0.3383 0.3971 0.063 Uiso 1 1 calc R . .
C52 C 0.2583(4) 0.3763(4) 0.3692(10) 0.053(4) Uani 1 1 d . . .
H52A H 0.2684 0.3853 0.3184 0.079 Uiso 1 1 calc R . .
H52B H 0.2749 0.3705 0.4103 0.079 Uiso 1 1 calc R . .
H52C H 0.2440 0.3923 0.3943 0.079 Uiso 1 1 calc R . .
C53 C 0.2678(3) 0.2864(3) 0.1355(7) 0.020(2) Uani 1 1 d . . .
H53A H 0.2742 0.2698 0.0940 0.024 Uiso 1 1 calc R . .
H53B H 0.2874 0.2978 0.1535 0.024 Uiso 1 1 calc R . .
C54 C 0.2458(3) 0.3101(3) 0.0913(7) 0.027(3) Uani 1 1 d . . .
H54A H 0.2397 0.3275 0.1309 0.032 Uiso 1 1 calc R . .
H54B H 0.2260 0.2992 0.0724 0.032 Uiso 1 1 calc R . .
C55 C 0.2634(3) 0.3241(3) 0.0148(8) 0.027(3) Uani 1 1 d . . .
H55A H 0.2681 0.3065 -0.0253 0.032 Uiso 1 1 calc R . .
H55B H 0.2488 0.3392 -0.0143 0.032 Uiso 1 1 calc R . .
C56 C 0.2946(3) 0.3415(3) 0.0343(9) 0.041(4) Uani 1 1 d . . .
H56A H 0.3117 0.3259 0.0429 0.061 Uiso 1 1 calc R . .
H56B H 0.2920 0.3544 0.0858 0.061 Uiso 1 1 calc R . .
H56C H 0.3001 0.3556 -0.0132 0.061 Uiso 1 1 calc R . .
C57 C 0.2814(3) 0.2507(3) 0.2524(8) 0.032(3) Uani 1 1 d . . .
H57A H 0.2903 0.2362 0.2089 0.038 Uiso 1 1 calc R . .
H57B H 0.2985 0.2660 0.2680 0.038 Uiso 1 1 calc R . .
C58 C 0.2734(3) 0.2317(4) 0.3276(9) 0.048(4) Uani 1 1 d D . .
H58A H 0.2595 0.2136 0.3103 0.058 Uiso 1 1 calc R . .
H58B H 0.2610 0.2452 0.3674 0.058 Uiso 1 1 calc R . .
C59 C 0.3023(3) 0.2186(4) 0.3729(9) 0.050(4) Uiso 1 1 d D . .
H59A H 0.2953 0.2024 0.4147 0.060 Uiso 1 1 calc R . .
H59B H 0.3163 0.2077 0.3312 0.060 Uiso 1 1 calc R . .
C60 C 0.3213(4) 0.2439(4) 0.4177(12) 0.072(5) Uiso 1 1 d D . .
H60A H 0.3067 0.2589 0.4456 0.108 Uiso 1 1 calc R . .
H60B H 0.3345 0.2555 0.3765 0.108 Uiso 1 1 calc R . .
H60C H 0.3352 0.2339 0.4602 0.108 Uiso 1 1 calc R . .
C61 C 0.2277(3) 0.2468(3) 0.1877(8) 0.031(3) Uani 1 1 d . . .
H61A H 0.2201 0.2360 0.2397 0.037 Uiso 1 1 calc R . .
H61B H 0.2095 0.2592 0.1646 0.037 Uiso 1 1 calc R . .
C62 C 0.2363(3) 0.2219(3) 0.1253(9) 0.041(4) Uani 1 1 d . . .
H62A H 0.2555 0.2102 0.1451 0.050 Uiso 1 1 calc R . .
H62B H 0.2415 0.2320 0.0704 0.050 Uiso 1 1 calc R . .
C63 C 0.2078(4) 0.1977(4) 0.1134(10) 0.052(5) Uani 1 1 d . . .
H63A H 0.2028 0.1875 0.1684 0.062 Uiso 1 1 calc R . .
H63B H 0.1885 0.2097 0.0948 0.062 Uiso 1 1 calc R . .
C64 C 0.2152(4) 0.1728(4) 0.0507(12) 0.067(5) Uani 1 1 d . . .
H64A H 0.2380 0.1675 0.0538 0.101 Uiso 1 1 calc R . .
H64B H 0.2101 0.1807 -0.0062 0.101 Uiso 1 1 calc R . .
H64C H 0.2025 0.1537 0.0628 0.101 Uiso 1 1 calc R . .
C65 C 0.3438(8) 0.4341(7) 0.7254(14) 0.058(9) Uiso 0.50 1 d PD . .
C66 C 0.3456(7) 0.4112(7) 0.6525(18) 0.070(9) Uiso 0.60 1 d PD . .
C67 C 0.3368(13) 0.4196(13) 0.565(2) 0.100(19) Uiso 0.40 1 d PD . .
C68 C 0.3557(9) 0.4082(10) 0.493(3) 0.080(12) Uiso 0.50 1 d PD . .
C69 C 0.3241(6) 0.3900(7) 0.817(2) 0.072(11) Uiso 0.50 1 d PD . .
C70 C 0.2892(6) 0.3965(6) 0.8092(19) 0.061(8) Uiso 0.60 1 d PD . .
C71 C 0.2657(6) 0.3700(6) 0.8003(18) 0.056(7) Uiso 0.60 1 d PD . .
C72 C 0.2332(7) 0.3761(9) 0.820(3) 0.075(11) Uiso 0.50 1 d PD . .
C73 C 0.3397(7) 0.4443(6) 0.8769(13) 0.058(8) Uiso 0.60 1 d PD . .
C74 C 0.3422(6) 0.4317(6) 0.9686(15) 0.038(7) Uiso 0.50 1 d PD . .
C75 C 0.3738(6) 0.4375(8) 1.0106(15) 0.077(9) Uiso 0.60 1 d PD . .
C76 C 0.3697(5) 0.4313(5) 1.1038(12) 0.058(6) Uiso 0.80 1 d PD . .
C77 C 0.3800(5) 0.4051(7) 0.823(2) 0.076(9) Uiso 0.60 1 d PD . .
C78 C 0.4063(8) 0.4304(8) 0.813(3) 0.075(11) Uiso 0.50 1 d PD D .
C79 C 0.420(3) 0.4609(13) 0.777(8) 0.06(4) Uiso 0.10 1 d PD . .
C80 C 0.4428(16) 0.4562(17) 0.706(5) 0.08(2) Uiso 0.30 1 d PD D 1
C81 C 0.4661(7) 0.3927(7) 0.1584(14) 0.039(7) Uiso 0.50 1 d PD . .
C82 C 0.4662(6) 0.3977(6) 0.0715(13) 0.028(6) Uiso 0.50 1 d PD . .

loop_
_atom_site_aniso_label
_atom_site_aniso_U_11
_atom_site_aniso_U_22
_atom_site_aniso_U_33
_atom_site_aniso_U_23
_atom_site_aniso_U_13
_atom_site_aniso_U_12
W1 0.0129(2) 0.0124(2) 0.0092(2) 0.00169(17) -0.00189(17) -0.00017(16)
W2 0.0165(2) 0.0122(2) 0.0096(2) -0.00057(17) -0.00034(17) -0.00509(17)
W3 0.0358(3) 0.0154(3) 0.0172(3) 0.00495(19) -0.0044(2) 0.0018(2)
W4 0.0097(2) 0.0147(2) 0.0111(2) -0.00458(18) -0.00120(17) -0.00050(17)
W5 0.0128(2) 0.0185(2) 0.0181(2) -0.00131(19) 0.00173(18) -0.00269(18)
W6 0.0115(2) 0.0181(2) 0.0114(2) -0.00609(18) 0.00014(18) 0.00250(17)
W7 0.0179(2) 0.0178(2) 0.0112(2) -0.00072(18) 0.00508(18) -0.00261(18)
W8 0.0112(2) 0.0209(2) 0.0099(2) 0.00064(18) 0.00254(17) -0.00040(18)
W9 0.0206(2) 0.0167(2) 0.0112(2) 0.00101(18) -0.00345(18) 0.00064(19)
W10 0.0110(2) 0.0148(2) 0.0089(2) -0.00373(17) -0.00043(16) 0.00148(17)
W11 0.0097(2) 0.0203(2) 0.0113(2) -0.00300(18) -0.00029(17) 0.00292(17)
W12 0.0088(2) 0.0148(2) 0.0089(2) -0.00179(17) -0.00120(16) 0.00228(16)
W13 0.0187(2) 0.0203(2) 0.0193(3) -0.00053(19) -0.00293(19) 0.00785(19)
W14 0.0114(2) 0.0138(2) 0.0102(2) -0.00198(17) -0.00157(17) -0.00014(17)
W15 0.0199(3) 0.0153(2) 0.0179(3) -0.00339(18) -0.00286(18) -0.00407(19)
W16 0.0437(3) 0.0114(2) 0.0232(3) 0.0012(2) -0.0024(2) -0.0081(2)
W17 0.0226(3) 0.0144(2) 0.0192(3) -0.00432(19) -0.00127(19) 0.00454(19)
W18 0.0284(3) 0.0222(3) 0.0176(3) 0.0032(2) 0.0055(2) -0.0101(2)
S1 0.011(2) 0.009(2) 0.009(2) -0.0029(17) 0.0001(16) 0.0023(17)
S2 0.008(3) 0.003(3) 0.010(3) -0.004(2) 0.000(2) 0.001(2)
O1 0.016(4) 0.022(4) 0.021(4) -0.002(3) -0.002(3) -0.003(3)
O2 0.013(4) 0.018(4) 0.017(4) -0.001(3) 0.004(3) 0.005(3)
O3 0.015(4) 0.015(4) 0.010(4) 0.002(3) -0.002(3) -0.002(3)
O5 0.019(4) 0.035(5) 0.017(4) -0.002(4) 0.005(3) -0.009(4)
O6 0.023(4) 0.027(5) 0.017(4) -0.001(4) -0.004(3) -0.003(4)
O7 0.012(4) 0.023(4) 0.013(4) 0.000(3) -0.004(3) 0.001(3)
O8 0.013(4) 0.015(4) 0.010(4) -0.001(3) -0.006(3) -0.002(3)
O9 0.012(4) 0.013(4) 0.017(4) -0.002(3) 0.002(3) -0.004(3)
O10 0.021(4) 0.015(4) 0.011(4) -0.001(3) -0.001(3) -0.006(3)
O11 0.011(4) 0.027(5) 0.012(4) -0.008(3) -0.001(3) 0.002(3)
O12 0.023(5) 0.026(5) 0.018(5) -0.007(3) -0.007(3) 0.009(4)
O13 0.023(4) 0.013(4) 0.012(4) 0.002(3) 0.006(3) 0.004(3)
O14 0.020(5) 0.021(5) 0.036(5) -0.002(4) -0.019(4) 0.002(4)
O15 0.016(4) 0.020(4) 0.010(4) -0.003(3) 0.002(3) -0.001(3)
O16 0.026(5) 0.025(5) 0.016(4) -0.011(3) 0.003(3) 0.001(4)
O17 0.008(4) 0.016(4) 0.013(4) -0.005(3) 0.000(3) 0.006(3)
O18 0.018(4) 0.030(5) 0.010(4) 0.009(3) -0.004(3) -0.005(4)
O19 0.015(4) 0.040(5) 0.024(5) -0.019(4) -0.010(3) 0.015(4)
O20 0.008(4) 0.016(4) 0.010(4) -0.001(3) -0.003(3) 0.000(3)
O21 0.009(4) 0.015(4) 0.024(4) -0.003(3) 0.003(3) -0.001(3)
O22 0.014(4) 0.013(4) 0.022(4) -0.002(3) -0.001(3) 0.004(3)
O23 0.006(4) 0.018(4) 0.026(4) 0.001(3) -0.003(3) -0.005(3)
O24 0.010(4) 0.011(4) 0.013(4) -0.007(3) 0.001(3) -0.001(3)
O25 0.028(5) 0.008(4) 0.006(4) 0.004(3) 0.003(3) 0.001(3)
O26 0.009(4) 0.018(4) 0.014(4) 0.009(3) -0.002(3) -0.008(3)
O27 0.018(4) 0.006(4) 0.016(4) 0.002(3) -0.003(3) -0.001(3)
O28 0.028(5) 0.023(5) 0.010(4) -0.002(3) -0.004(3) 0.004(4)
O29 0.007(4) 0.017(4) 0.015(4) -0.002(3) -0.001(3) 0.005(3)
O30 0.017(4) 0.028(4) 0.005(4) -0.001(3) 0.002(3) 0.008(3)
O31 0.015(4) 0.008(4) 0.018(4) -0.002(3) -0.008(3) 0.007(3)
O32 0.007(4) 0.016(4) 0.025(4) -0.007(3) -0.001(3) 0.001(3)
O33 0.033(5) 0.023(5) 0.018(4) -0.001(3) 0.012(4) -0.012(4)
O34 0.039(6) 0.029(5) 0.025(5) -0.009(4) 0.001(4) 0.000(4)
O35 0.026(5) 0.023(5) 0.017(4) 0.001(3) -0.004(3) 0.004(4)
O36 0.015(4) 0.010(4) 0.017(4) 0.002(3) 0.001(3) -0.003(3)
O37 0.028(5) 0.022(5) 0.026(5) -0.009(4) -0.004(4) -0.002(4)
O38 0.019(4) 0.012(4) 0.028(5) -0.011(3) -0.004(3) 0.009(3)
O39 0.019(4) 0.014(4) 0.023(4) -0.002(3) 0.004(3) 0.006(3)
O40 0.031(5) 0.008(4) 0.035(5) -0.004(3) -0.005(4) 0.001(4)
O41 0.028(5) 0.026(5) 0.023(5) -0.008(4) -0.005(4) 0.015(4)
O42 0.042(6) 0.029(5) 0.023(5) -0.012(4) -0.003(4) 0.011(4)
O43 0.090(8) 0.027(5) 0.020(5) 0.001(4) 0.005(5) -0.022(5)
O44 0.046(6) 0.013(4) 0.020(5) 0.001(3) 0.000(4) -0.006(4)
O45 0.037(5) 0.026(5) 0.020(5) -0.003(4) 0.003(4) 0.008(4)
O46 0.037(5) 0.027(5) 0.016(5) 0.005(3) 0.002(4) 0.000(4)
O47 0.025(5) 0.027(5) 0.011(4) 0.004(3) 0.003(3) -0.001(4)
O48 0.053(6) 0.021(5) 0.026(5) 0.012(4) 0.001(4) -0.003(4)
O49 0.030(5) 0.020(5) 0.030(5) -0.007(4) 0.007(4) -0.007(4)
O50 0.020(4) 0.022(4) 0.007(4) 0.002(3) -0.008(3) 0.003(3)
O51 0.026(5) 0.022(5) 0.024(5) 0.000(3) 0.005(4) -0.009(4)
O52 0.034(5) 0.025(5) 0.019(5) -0.002(4) 0.001(4) 0.006(4)
O53 0.018(4) 0.024(4) 0.010(4) 0.005(3) 0.003(3) 0.008(3)
O54 0.035(5) 0.024(5) 0.023(5) -0.003(4) -0.002(4) -0.009(4)
O55 0.030(5) 0.008(4) 0.016(4) -0.004(3) 0.007(3) -0.011(3)
O56 0.026(5) 0.020(4) 0.010(4) -0.003(3) 0.003(3) -0.004(3)
O57 0.031(5) 0.036(5) 0.016(5) -0.013(4) 0.009(4) -0.010(4)
O58 0.026(5) 0.041(5) 0.011(4) 0.008(4) 0.004(4) -0.014(4)
O59 0.030(5) 0.034(5) 0.033(5) 0.009(4) 0.001(4) -0.010(4)
O60 0.014(4) 0.018(4) 0.008(4) -0.005(3) 0.000(3) -0.004(3)
N1 0.015(5) 0.017(5) 0.020(5) 0.004(4) 0.002(4) -0.005(4)
N3 0.059(8) 0.024(6) 0.014(6) -0.003(4) -0.002(5) 0.005(5)
N4 0.021(6) 0.041(7) 0.014(5) 0.011(4) 0.010(4) 0.014(5)
C2 0.035(7) 0.021(6) 0.024(7) 0.009(5) -0.007(6) 0.006(5)
C3 0.028(8) 0.029(7) 0.032(8) 0.011(6) -0.006(6) 0.004(6)
C4 0.029(8) 0.041(9) 0.035(8) 0.020(6) 0.008(6) 0.001(6)
C5 0.023(7) 0.021(7) 0.018(6) 0.011(5) 0.001(5) -0.003(5)
C6 0.022(6) 0.017(6) 0.019(6) 0.002(5) -0.001(5) -0.002(5)
C7 0.029(7) 0.013(6) 0.017(6) 0.005(5) -0.003(5) -0.003(5)
C8 0.046(9) 0.047(9) 0.026(7) 0.006(6) -0.002(6) 0.020(7)
C9 0.026(7) 0.015(6) 0.021(7) -0.002(5) 0.002(5) -0.008(5)
C10 0.029(7) 0.017(6) 0.008(6) 0.000(4) 0.006(4) -0.002(5)
C11 0.033(8) 0.035(8) 0.029(8) 0.013(6) -0.003(6) 0.005(6)
C12 0.046(10) 0.075(12) 0.038(9) 0.019(8) -0.006(7) 0.032(9)
C13 0.015(6) 0.021(6) 0.010(6) 0.008(4) 0.003(4) 0.001(5)
C14 0.035(8) 0.023(7) 0.031(8) 0.012(5) 0.004(6) 0.003(6)
C15 0.034(8) 0.034(8) 0.021(7) 0.004(5) 0.009(5) 0.016(6)
C17 0.017(6) 0.032(7) 0.027(7) 0.005(5) -0.016(5) -0.002(5)
C18 0.015(6) 0.035(7) 0.024(7) 0.006(5) -0.001(5) 0.014(5)
C19 0.013(6) 0.023(7) 0.046(8) -0.002(6) -0.004(5) 0.000(5)
C20 0.038(9) 0.025(8) 0.070(11) 0.002(7) -0.001(7) -0.013(7)
C21 0.027(7) 0.036(8) 0.020(7) 0.001(5) -0.004(5) 0.010(6)
C22 0.029(7) 0.022(7) 0.026(7) 0.012(5) -0.014(5) -0.006(5)
C23 0.030(7) 0.035(8) 0.008(6) -0.006(5) 0.001(5) 0.012(6)
C24 0.043(9) 0.038(8) 0.034(8) -0.009(6) -0.008(7) -0.001(7)
C25 0.029(8) 0.039(8) 0.030(8) -0.011(6) -0.010(6) 0.016(6)
C26 0.020(7) 0.088(12) 0.027(8) -0.005(8) -0.015(6) 0.016(7)
C27 0.020(7) 0.044(9) 0.033(8) -0.006(6) 0.006(6) 0.020(6)
C28 0.040(9) 0.059(10) 0.040(9) 0.019(7) 0.009(7) 0.037(8)
C30 0.032(8) 0.042(9) 0.068(11) 0.000(8) -0.026(7) -0.003(7)
C31 0.023(8) 0.031(8) 0.073(11) 0.002(7) 0.009(7) -0.003(6)
C32 0.035(9) 0.060(11) 0.048(10) 0.008(8) -0.007(7) -0.012(8)
C33 0.023(7) 0.046(8) 0.016(7) -0.004(5) 0.004(5) 0.009(6)
C34 0.027(7) 0.029(7) 0.026(7) -0.003(5) 0.006(5) 0.002(6)
C35 0.036(8) 0.037(8) 0.024(7) 0.000(6) 0.000(6) -0.013(6)
C36 0.081(12) 0.046(10) 0.018(8) -0.004(6) 0.011(7) 0.001(8)
C37 0.097(13) 0.025(8) 0.040(9) -0.014(7) 0.037(9) -0.025(8)
C38 0.044(10) 0.058(11) 0.048(10) -0.011(8) 0.000(8) -0.008(8)
C39 0.056(12) 0.104(16) 0.069(13) -0.026(12) 0.005(10) -0.029(11)
C40 0.075(14) 0.17(2) 0.049(12) -0.006(13) 0.007(10) -0.074(15)
C41 0.067(11) 0.031(8) 0.055(11) 0.003(7) -0.029(9) 0.005(8)
C42 0.073(12) 0.027(8) 0.049(10) -0.004(7) -0.017(8) -0.006(8)
C43 0.088(16) 0.066(13) 0.068(13) -0.025(10) -0.037(11) 0.007(11)
C44 0.061(13) 0.068(14) 0.129(19) -0.037(13) -0.008(12) 0.017(10)
C45 0.053(9) 0.030(8) 0.023(7) -0.010(6) -0.007(6) -0.012(6)
C49 0.020(7) 0.038(8) 0.023(7) -0.003(5) -0.003(5) 0.008(6)
C50 0.023(7) 0.060(10) 0.034(8) -0.019(7) 0.004(6) -0.010(7)
C51 0.039(9) 0.079(12) 0.040(9) -0.025(9) 0.009(7) -0.006(8)
C52 0.038(9) 0.069(12) 0.052(10) -0.009(8) 0.010(7) 0.011(8)
C53 0.018(6) 0.024(6) 0.018(6) -0.001(5) 0.009(5) -0.003(5)
C54 0.021(7) 0.036(8) 0.024(7) 0.002(5) 0.009(5) 0.006(6)
C55 0.026(7) 0.030(7) 0.026(7) 0.006(5) 0.008(5) 0.014(6)
C56 0.043(9) 0.038(9) 0.042(9) -0.011(7) 0.021(7) -0.008(7)
C57 0.018(7) 0.040(8) 0.037(8) 0.015(6) 0.002(6) 0.013(6)
C58 0.025(8) 0.078(11) 0.041(9) 0.041(8) 0.018(6) 0.027(7)
C61 0.018(7) 0.039(8) 0.036(8) -0.002(6) 0.012(6) 0.009(6)
C62 0.042(9) 0.052(9) 0.030(8) -0.012(7) 0.019(6) 0.005(7)
C63 0.069(11) 0.040(9) 0.046(10) -0.017(7) 0.039(8) -0.016(8)
C64 0.062(12) 0.060(12) 0.080(14) -0.009(10) 0.009(10) -0.006(10)

loop_
_atom_type_symbol
_atom_type_description
_atom_type_scat_dispersion_real
_atom_type_scat_dispersion_imag
_atom_type_scat_source
W W -0.8490 6.8722 'International Tables Vol C Tables 4.2.6.8 and 6.1.1.4'
S S 0.1246 0.1234 'International Tables Vol C Tables 4.2.6.8 and 6.1.1.4'
O O 0.0106 0.0060 'International Tables Vol C Tables 4.2.6.8 and 6.1.1.4'
N N 0.0061 0.0033 'International Tables Vol C Tables 4.2.6.8 and 6.1.1.4'
C C 0.0033 0.0016 'International Tables Vol C Tables 4.2.6.8 and 6.1.1.4'
H H 0.0000 0.0000 'International Tables Vol C Tables 4.2.6.8 and 6.1.1.4'

loop_
_geom_angle_atom_site_label_1
_geom_angle_atom_site_label_2
_geom_angle_atom_site_label_3
_geom_angle
_geom_angle_site_symmetry_1
_geom_angle_site_symmetry_3
_geom_angle_publ_flag
O28 W1 O4 104.8(3) . . ?
O28 W1 O27 102.9(3) . . ?
O4 W1 O27 152.3(3) . . ?
O28 W1 O8 102.0(3) . . ?
O4 W1 O8 87.3(3) . . ?
O27 W1 O8 87.5(3) . . ?
O28 W1 O9 104.9(3) . . ?
O4 W1 O9 85.1(3) . . ?
O27 W1 O9 87.3(3) . . ?
O8 W1 O9 153.2(3) . . ?
O6 W2 O7 101.3(3) . . ?
O6 W2 O3 103.4(3) . . ?
O7 W2 O3 89.4(3) . . ?
O6 W2 O9 101.5(3) . . ?
O7 W2 O9 157.2(3) . . ?
O3 W2 O9 85.2(3) . . ?
O6 W2 O10 98.9(3) . . ?
O7 W2 O10 89.6(3) . . ?
O3 W2 O10 157.5(3) . . ?
O9 W2 O10 87.1(3) . . ?
O6 W2 O18 168.6(3) . . ?
O7 W2 O18 72.8(3) . . ?
O3 W2 O18 86.5(3) . . ?
O9 W2 O18 84.8(3) . . ?
O10 W2 O18 71.7(3) . . ?
O48 W3 O45 102.0(4) . . ?
O48 W3 O44 100.5(4) . . ?
O45 W3 O44 88.6(4) . . ?
O48 W3 O46 101.7(4) . . ?
O45 W3 O46 156.3(3) . . ?
O44 W3 O46 85.9(4) . . ?
O48 W3 O47 102.2(4) . . ?
O45 W3 O47 88.8(3) . . ?
O44 W3 O47 157.2(3) . . ?
O46 W3 O47 87.4(3) . . ?
O48 W3 O33 171.6(4) . . ?
O45 W3 O33 72.4(3) . . ?
O44 W3 O33 85.8(3) . . ?
O46 W3 O33 84.1(3) . . ?
O47 W3 O33 71.8(3) . . ?
O32 W4 O23 100.5(3) . . ?
O32 W4 O17 102.9(3) . . ?
O23 W4 O17 89.3(3) . . ?
O32 W4 O31 100.0(3) . . ?
O23 W4 O31 88.1(3) . . ?
O17 W4 O31 157.1(3) . . ?
O32 W4 O8 100.5(3) . . ?
O23 W4 O8 158.7(3) . . ?
O17 W4 O8 89.2(3) . . ?
O31 W4 O8 85.2(3) . . ?
O32 W4 O19 172.9(3) . . ?
O23 W4 O19 81.4(3) . . ?
O17 W4 O19 83.9(3) . . ?
O31 W4 O19 73.2(3) . . ?
O8 W4 O19 77.4(3) . . ?
O54 W5 O57 101.1(4) . . ?
O54 W5 O36 102.7(3) . . ?
O57 W5 O36 92.7(3) . . ?
O54 W5 O24 101.7(3) . . ?
O57 W5 O24 156.5(3) . . ?
O36 W5 O24 87.9(3) . . ?
O54 W5 O55 100.8(4) . . ?
O57 W5 O55 86.0(3) . . ?
O36 W5 O55 156.3(3) . . ?
O24 W5 O55 84.2(3) . . ?
O54 W5 O35 171.8(3) . . ?
O57 W5 O35 74.2(3) . . ?
O36 W5 O35 84.4(3) . . ?
O24 W5 O35 82.5(3) . . ?
O55 W5 O35 72.4(3) . . ?
O16 W6 O1 98.3(4) . . ?
O16 W6 O17 103.2(3) . . ?
O1 W6 O17 91.5(3) . . ?
O16 W6 O11 100.9(3) . . ?
O1 W6 O11 87.5(3) . . ?
O17 W6 O11 155.8(3) . . ?
O16 W6 O22 102.0(3) . . ?
O1 W6 O22 159.6(3) . . ?
O17 W6 O22 86.4(3) . . ?
O11 W6 O22 86.2(3) . . ?
O16 W6 O14 169.8(3) . . ?
O1 W6 O14 73.4(3) . . ?
O17 W6 O14 83.3(3) . . ?
O11 W6 O14 73.3(3) . . ?
O22 W6 O14 86.2(3) . . ?
O56 W7 O26 102.9(3) . . ?
O56 W7 O55 100.9(3) . . ?
O26 W7 O55 89.9(3) . . ?
O56 W7 O53 104.2(3) . . ?
O26 W7 O53 88.8(3) . . ?
O55 W7 O53 154.5(3) . . ?
O56 W7 O58 99.9(3) . . ?
O26 W7 O58 157.1(3) . . ?
O55 W7 O58 84.4(3) . . ?
O53 W7 O58 87.0(3) . . ?
O56 W7 O35 169.9(3) . . ?
O26 W7 O35 85.2(3) . . ?
O55 W7 O35 72.6(3) . . ?
O53 W7 O35 81.9(3) . . ?
O58 W7 O35 72.0(3) . . ?
O5 W8 O2 101.6(4) . . ?
O5 W8 O3 102.6(3) . . ?
O2 W8 O3 88.6(3) . . ?
O5 W8 O4 102.4(3) . . ?
O2 W8 O4 156.0(3) . . ?
O3 W8 O4 85.0(3) . . ?
O5 W8 O1 101.2(3) . . ?
O2 W8 O1 88.4(3) . . ?
O3 W8 O1 156.2(3) . . ?
O4 W8 O1 88.3(3) . . ?
O5 W8 O14 169.2(3) . . ?
O2 W8 O14 71.5(3) . . ?
O3 W8 O14 85.8(3) . . ?
O4 W8 O14 85.0(3) . . ?
O1 W8 O14 70.9(3) . . ?
O52 W9 O53 104.2(4) . . ?
O52 W9 O47 100.9(4) . . ?
O53 W9 O47 92.8(3) . . ?
O52 W9 O25 101.8(3) . . ?
O53 W9 O25 87.7(3) . . ?
O47 W9 O25 156.5(3) . . ?
O52 W9 O50 99.7(3) . . ?
O53 W9 O50 156.0(3) . . ?
O47 W9 O50 85.3(3) . . ?
O25 W9 O50 84.8(3) . . ?
O52 W9 O33 170.9(3) . . ?
O53 W9 O33 83.9(3) . . ?
O47 W9 O33 74.2(3) . . ?
O25 W9 O33 82.5(3) . . ?
O50 W9 O33 72.5(3) . . ?
O21 W10 O10 99.4(3) . . ?
O21 W10 O29 102.4(3) . . ?
O10 W10 O29 92.8(3) . . ?
O21 W10 O20 102.0(3) . . ?
O10 W10 O20 86.7(3) . . ?
O29 W10 O20 155.4(3) . . ?
O21 W10 O26 101.5(3) . . ?
O10 W10 O26 158.7(3) . . ?
O29 W10 O26 86.2(3) . . ?
O20 W10 O26 85.4(3) . . ?
O21 W10 O18 171.6(3) . . ?
O10 W10 O18 74.0(3) . . ?
O29 W10 O18 83.3(3) . . ?
O20 W10 O18 72.9(3) . . ?
O26 W10 O18 84.8(3) . . ?
O12 W11 O13 101.9(4) . . ?
O12 W11 O15 101.4(3) . . ?
O13 W11 O15 89.4(3) . . ?
O12 W11 O2 99.3(4) . . ?
O13 W11 O2 158.3(3) . . ?
O15 W11 O2 90.8(3) . . ?
O12 W11 O11 99.5(3) . . ?
O13 W11 O11 87.9(3) . . ?
O15 W11 O11 159.0(3) . . ?
O2 W11 O11 84.2(3) . . ?
O12 W11 O14 169.0(3) . . ?
O13 W11 O14 85.8(3) . . ?
O15 W11 O14 86.3(3) . . ?
O2 W11 O14 72.6(3) . . ?
O11 W11 O14 72.8(3) . . ?
O30 W12 O24 102.1(3) . . ?
O30 W12 O29 101.6(3) . . ?
O24 W12 O29 90.6(3) . . ?
O30 W12 O31 99.8(3) . . ?
O24 W12 O31 89.6(3) . . ?
O29 W12 O31 158.1(3) . . ?
O30 W12 O27 99.7(3) . . ?
O24 W12 O27 158.1(3) . . ?
O29 W12 O27 86.7(3) . . ?
O31 W12 O27 85.0(3) . . ?
O30 W12 O19 172.9(3) . . ?
O24 W12 O19 80.9(3) . . ?
O29 W12 O19 84.7(3) . . ?
O31 W12 O19 73.7(3) . . ?
O27 W12 O19 77.3(3) . . ?
O41 W13 O50 100.2(3) . . ?
O41 W13 O13 101.4(4) . . ?
O50 W13 O13 88.2(3) . . ?
O41 W13 O39 102.9(3) . . ?
O50 W13 O39 156.9(3) . . ?
O13 W13 O39 86.8(3) . . ?
O41 W13 O45 100.3(4) . . ?
O50 W13 O45 87.3(3) . . ?
O13 W13 O45 158.2(3) . . ?
O39 W13 O45 89.1(3) . . ?
O41 W13 O33 171.6(3) . . ?
O50 W13 O33 73.5(3) . . ?
O13 W13 O33 84.2(3) . . ?
O39 W13 O33 83.6(3) . . ?
O45 W13 O33 74.1(3) . . ?
O60 W14 O25 101.8(3) . . ?
O60 W14 O20 100.1(3) . . ?
O25 W14 O20 88.8(3) . . ?
O60 W14 O15 102.4(3) . . ?
O25 W14 O15 89.9(3) . . ?
O20 W14 O15 157.2(3) . . ?
O60 W14 O7 99.2(3) . . ?
O25 W14 O7 158.8(3) . . ?
O20 W14 O7 84.5(3) . . ?
O15 W14 O7 88.6(3) . . ?
O60 W14 O18 169.0(3) . . ?
O25 W14 O18 85.9(3) . . ?
O20 W14 O18 71.9(3) . . ?
O15 W14 O18 85.3(3) . . ?
O7 W14 O18 73.0(3) . . ?
O37 W15 O38 100.9(4) . . ?
O37 W15 O23 102.0(4) . . ?
O38 W15 O23 88.0(3) . . ?
O37 W15 O51 99.5(4) . . ?
O38 W15 O51 87.4(3) . . ?
O23 W15 O51 158.4(3) . . ?
O37 W15 O36 102.7(3) . . ?
O38 W15 O36 156.4(3) . . ?
O23 W15 O36 87.9(3) . . ?
O51 W15 O36 87.9(3) . . ?
O37 W15 O34 172.0(3) . . ?
O38 W15 O34 73.5(3) . . ?
O23 W15 O34 83.7(3) . . ?
O51 W15 O34 74.8(3) . . ?
O36 W15 O34 83.0(3) . . ?
O43 W16 O49 103.5(4) . . ?
O43 W16 O40 102.5(4) . . ?
O49 W16 O40 153.9(3) . . ?
O43 W16 O51 101.1(4) . . ?
O49 W16 O51 87.3(3) . . ?
O40 W16 O51 88.8(3) . . ?
O43 W16 O44 102.8(4) . . ?
O49 W16 O44 86.3(4) . . ?
O40 W16 O44 86.9(3) . . ?
O51 W16 O44 156.1(3) . . ?
O42 W17 O22 102.5(4) . . ?
O42 W17 O39 102.2(4) . . ?
O22 W17 O39 91.7(3) . . ?
O42 W17 O40 98.9(4) . . ?
O22 W17 O40 158.1(3) . . ?
O39 W17 O40 88.5(3) . . ?
O42 W17 O38 100.9(4) . . ?
O22 W17 O38 87.2(3) . . ?
O39 W17 O38 156.6(3) . . ?
O40 W17 O38 84.0(3) . . ?
O42 W17 O34 170.8(4) . . ?
O22 W17 O34 84.2(3) . . ?
O39 W17 O34 83.7(3) . . ?
O40 W17 O34 74.0(3) . . ?
O38 W17 O34 72.9(3) . . ?
O59 W18 O58 103.2(4) . . ?
O59 W18 O46 102.5(4) . . ?
O58 W18 O46 90.1(4) . . ?
O59 W18 O49 102.0(4) . . ?
O58 W18 O49 154.8(3) . . ?
O46 W18 O49 85.6(4) . . ?
O59 W18 O57 101.2(4) . . ?
O58 W18 O57 88.7(3) . . ?
O46 W18 O57 155.9(3) . . ?
O49 W18 O57 85.3(3) . . ?
O59 W18 O35 170.2(4) . . ?
O58 W18 O35 71.6(3) . . ?
O46 W18 O35 85.9(3) . . ?
O49 W18 O35 83.3(3) . . ?
O57 W18 O35 70.8(3) . . ?
O34 S1 O35 106.8(5) . . ?
O34 S1 O33 105.1(5) . . ?
O35 S1 O33 104.3(4) . . ?
O19 S2 O18 106.6(5) . . ?
O19 S2 O14 105.9(5) . . ?
O18 S2 O14 106.4(5) . . ?
W6 O1 W8 124.2(4) . . ?
W8 O2 W11 125.3(4) . . ?
W8 O3 W2 152.3(4) . . ?
W1 O4 W8 152.2(4) . . ?
W2 O7 W14 123.8(4) . . ?
W1 O8 W4 130.3(4) . . ?
W2 O9 W1 151.3(4) . . ?
W10 O10 W2 122.9(4) . . ?
W6 O11 W11 121.9(4) . . ?
W11 O13 W13 144.5(4) . . ?
S2 O14 W6 125.2(4) . . ?
S2 O14 W11 118.3(5) . . ?
W6 O14 W11 92.0(3) . . ?
S2 O14 W8 129.2(4) . . ?
W6 O14 W8 91.3(3) . . ?
W11 O14 W8 90.7(3) . . ?
W11 O15 W14 154.4(4) . . ?
W4 O17 W6 158.7(4) . . ?
S2 O18 W10 125.0(4) . . ?
S2 O18 W14 118.0(4) . . ?
W10 O18 W14 91.6(3) . . ?
S2 O18 W2 130.1(4) . . ?
W10 O18 W2 91.2(3) . . ?
W14 O18 W2 90.4(3) . . ?
S2 O19 W12 130.2(5) . . ?
S2 O19 W4 132.0(5) . . ?
W12 O19 W4 90.3(3) . . ?
W10 O20 W14 123.5(4) . . ?
W17 O22 W6 150.9(4) . . ?
W15 O23 W4 153.1(4) . . ?
W12 O24 W5 149.2(4) . . ?
W14 O25 W9 143.2(4) . . ?
W7 O26 W10 146.9(4) . . ?
W1 O27 W12 130.4(4) . . ?
W10 O29 W12 157.2(4) . . ?
W4 O31 W12 122.8(4) . . ?
S1 O33 W13 123.8(4) . . ?
S1 O33 W9 123.0(4) . . ?
W13 O33 W9 90.2(3) . . ?
S1 O33 W3 130.5(4) . . ?
W13 O33 W3 88.6(3) . . ?
W9 O33 W3 88.7(3) . . ?
S1 O34 W17 127.4(5) . . ?
S1 O34 W15 127.6(5) . . ?
W17 O34 W15 89.7(3) . . ?
S1 O35 W5 125.2(4) . . ?
S1 O35 W7 123.9(4) . . ?
W5 O35 W7 89.4(3) . . ?
S1 O35 W18 129.7(4) . . ?
W5 O35 W18 88.1(3) . . ?
W7 O35 W18 87.9(2) . . ?
W5 O36 W15 158.1(4) . . ?
W15 O38 W17 123.9(4) . . ?
W17 O39 W13 155.4(4) . . ?
W16 O40 W17 128.7(4) . . ?
W16 O44 W3 149.6(5) . . ?
W3 O45 W13 124.6(4) . . ?
W18 O46 W3 151.4(4) . . ?
W9 O47 W3 125.2(4) . . ?
W16 O49 W18 151.3(5) . . ?
W13 O50 W9 123.7(4) . . ?
W16 O51 W15 128.2(4) . . ?
W9 O53 W7 157.1(4) . . ?
W7 O55 W5 125.5(4) . . ?
W5 O57 W18 126.5(4) . . ?
W18 O58 W7 128.3(4) . . ?
C1 N1 C13 111.8(8) . . ?
C1 N1 C5 111.7(8) . . ?
C13 N1 C5 106.6(8) . . ?
C1 N1 C9 106.6(8) . . ?
C13 N1 C9 111.4(8) . . ?
C5 N1 C9 108.8(8) . . ?
C17 N2 C29 110.0(8) . . ?
C17 N2 C25 108.8(9) . . ?
C29 N2 C25 110.2(9) . . ?
C17 N2 C21 111.0(9) . . ?
C29 N2 C21 108.5(9) . . ?
C25 N2 C21 108.4(9) . . ?
C41 N3 C45 112.4(10) . . ?
C41 N3 C33 111.8(10) . . ?
C45 N3 C33 106.1(9) . . ?
C41 N3 C37 104.9(11) . . ?
C45 N3 C37 110.5(10) . . ?
C33 N3 C37 111.3(9) . . ?
C61 N4 C53 111.8(9) . . ?
C61 N4 C57 108.4(10) . . ?
C53 N4 C57 105.7(8) . . ?
C61 N4 C49 106.3(9) . . ?
C53 N4 C49 113.1(9) . . ?
C57 N4 C49 111.5(9) . . ?
C65 N5 C77 112(2) . . ?
C65 N5 C73 107.0(17) . . ?
C77 N5 C73 111(2) . . ?
C65 N5 C69 110(2) . . ?
C77 N5 C69 105.8(18) . . ?
C73 N5 C69 112(2) . . ?
N1 C1 C2 116.2(9) . . ?
C3 C2 C1 111.3(10) . . ?
C4 C3 C2 113.1(11) . . ?
N1 C5 C6 117.6(9) . . ?
C7 C6 C5 110.7(9) . . ?
C6 C7 C8 115.0(10) . . ?
C10 C9 N1 115.9(9) . . ?
C9 C10 C11 109.8(9) . . ?
C12 C11 C10 109.4(11) . . ?
C14 C13 N1 116.9(9) . . ?
C13 C14 C15 108.6(10) . . ?
C16 C15 C14 113.0(12) . . ?
C18 C17 N2 113.7(9) . . ?
C17 C18 C19 111.5(10) . . ?
C20 C19 C18 113.1(11) . . ?
C22 C21 N2 114.5(10) . . ?
C21 C22 C23 113.2(10) . . ?
C24 C23 C22 112.8(11) . . ?
C26 C25 N2 112.6(10) . . ?
C27 C26 C25 111.4(10) . . ?
C26 C27 C28 111.0(11) . . ?
C30 C29 N2 118.1(10) . . ?
C31 C30 C29 111.0(12) . . ?
C32 C31 C30 116.9(13) . . ?
C34 C33 N3 117.0(10) . . ?
C33 C34 C35 110.4(10) . . ?
C36 C35 C34 113.1(10) . . ?
C38 C37 N3 115.6(12) . . ?
C37 C38 C39 112.6(14) . . ?
C38 C39 C40 110.4(17) . . ?
C42 C41 N3 116.4(14) . . ?
C41 C42 C43 109.1(14) . . ?
C44 C43 C42 111.2(18) . . ?
N3 C45 C46 115.7(11) . . ?
C45 C46 C47 107.0(13) . . ?
C48 C47 C46 107(2) . . ?
C50 C49 N4 114.6(10) . . ?
C49 C50 C51 108.7(10) . . ?
C52 C51 C50 112.7(12) . . ?
N4 C53 C54 115.4(9) . . ?
C53 C54 C55 108.7(9) . . ?
C56 C55 C54 115.7(11) . . ?
C58 C57 N4 116.1(10) . . ?
C57 C58 C59 113.3(11) . . ?
C60 C59 C58 113.0(14) . . ?
C62 C61 N4 116.6(10) . . ?
C61 C62 C63 110.2(11) . . ?
C64 C63 C62 112.0(12) . . ?
N5 C65 C66 114(2) . . ?
C67 C66 C65 124(3) . . ?
C68 C67 C66 121(4) . . ?
C70 C69 N5 118(2) . . ?
C71 C70 C69 121(2) . . ?
C72 C71 C70 118(3) . . ?
N5 C73 C74 113(2) . . ?
C75 C74 C73 115(2) . . ?
C74 C75 C76 108(2) . . ?
N5 C77 C78 113(2) . . ?
C79 C78 C77 153(7) . . ?
C80 C79 C78 114(6) . . ?
N6 C81 C82 155(3) . . ?

loop_
_geom_bond_atom_site_label_1
_geom_bond_atom_site_label_2
_geom_bond_distance
_geom_bond_site_symmetry_2
_geom_bond_publ_flag
W1 O28 1.714(7) . ?
W1 O4 1.886(7) . ?
W1 O27 1.894(7) . ?
W1 O8 1.898(7) . ?
W1 O9 1.909(7) . ?
W2 O6 1.710(8) . ?
W2 O7 1.901(7) . ?
W2 O3 1.903(7) . ?
W2 O9 1.908(7) . ?
W2 O10 1.940(7) . ?
W2 O18 2.390(7) . ?
W3 O48 1.700(8) . ?
W3 O45 1.901(8) . ?
W3 O44 1.911(8) . ?
W3 O46 1.926(8) . ?
W3 O47 1.932(8) . ?
W3 O33 2.476(8) . ?
W4 O32 1.704(7) . ?
W4 O23 1.900(7) . ?
W4 O17 1.906(7) . ?
W4 O31 1.917(7) . ?
W4 O8 1.930(7) . ?
W4 O19 2.388(7) . ?
W5 O54 1.697(9) . ?
W5 O57 1.890(8) . ?
W5 O36 1.892(7) . ?
W5 O24 1.917(7) . ?
W5 O55 1.955(7) . ?
W5 O35 2.395(8) . ?
W6 O16 1.704(7) . ?
W6 O1 1.902(7) . ?
W6 O17 1.910(7) . ?
W6 O11 1.912(7) . ?
W6 O22 1.947(8) . ?
W6 O14 2.335(8) . ?
W7 O56 1.694(7) . ?
W7 O26 1.858(7) . ?
W7 O55 1.871(8) . ?
W7 O53 1.928(7) . ?
W7 O58 1.954(8) . ?
W7 O35 2.439(8) . ?
W8 O5 1.710(7) . ?
W8 O2 1.882(7) . ?
W8 O3 1.900(7) . ?
W8 O4 1.916(7) . ?
W8 O1 1.941(7) . ?
W8 O14 2.416(9) . ?
W9 O52 1.665(8) . ?
W9 O53 1.869(7) . ?
W9 O47 1.905(7) . ?
W9 O25 1.915(7) . ?
W9 O50 1.943(7) . ?
W9 O33 2.395(8) . ?
W10 O21 1.716(7) . ?
W10 O10 1.895(7) . ?
W10 O29 1.895(7) . ?
W10 O20 1.909(7) . ?
W10 O26 1.953(7) . ?
W10 O18 2.326(8) . ?
W11 O12 1.686(8) . ?
W11 O13 1.896(7) . ?
W11 O15 1.903(7) . ?
W11 O2 1.928(7) . ?
W11 O11 1.936(7) . ?
W11 O14 2.341(7) . ?
W12 O30 1.707(7) . ?
W12 O24 1.894(7) . ?
W12 O29 1.905(7) . ?
W12 O31 1.921(7) . ?
W12 O27 1.934(7) . ?
W12 O19 2.365(7) . ?
W13 O41 1.704(7) . ?
W13 O50 1.898(7) . ?
W13 O13 1.906(7) . ?
W13 O39 1.927(8) . ?
W13 O45 1.934(8) . ?
W13 O33 2.385(8) . ?
W14 O60 1.695(7) . ?
W14 O25 1.879(7) . ?
W14 O20 1.910(7) . ?
W14 O15 1.918(7) . ?
W14 O7 1.925(7) . ?
W14 O18 2.365(7) . ?
W15 O37 1.680(8) . ?
W15 O38 1.890(7) . ?
W15 O23 1.896(7) . ?
W15 O51 1.918(8) . ?
W15 O36 1.928(7) . ?
W15 O34 2.417(9) . ?
W16 O43 1.688(8) . ?
W16 O49 1.894(8) . ?
W16 O40 1.903(8) . ?
W16 O51 1.910(8) . ?
W16 O44 1.911(8) . ?
W17 O42 1.697(8) . ?
W17 O22 1.875(7) . ?
W17 O39 1.885(8) . ?
W17 O40 1.949(8) . ?
W17 O38 1.957(7) . ?
W17 O34 2.398(8) . ?
W18 O59 1.694(8) . ?
W18 O58 1.863(8) . ?
W18 O46 1.884(8) . ?
W18 O49 1.924(8) . ?
W18 O57 1.930(9) . ?
W18 O35 2.510(8) . ?
S1 O34 1.567(9) . ?
S1 O35 1.585(9) . ?
S1 O33 1.653(9) . ?
S2 O19 1.520(9) . ?
S2 O18 1.719(10) . ?
S2 O14 1.731(10) . ?
N1 C1 1.484(13) . ?
N1 C13 1.518(13) . ?
N1 C5 1.518(14) . ?
N1 C9 1.526(14) . ?
N2 C17 1.511(14) . ?
N2 C29 1.536(14) . ?
N2 C25 1.552(15) . ?
N2 C21 1.565(14) . ?
N3 C41 1.494(16) . ?
N3 C45 1.526(15) . ?
N3 C33 1.547(16) . ?
N3 C37 1.564(13) . ?
N4 C61 1.499(16) . ?
N4 C53 1.513(14) . ?
N4 C57 1.547(14) . ?
N4 C49 1.553(15) . ?
N5 C65 1.494(18) . ?
N5 C77 1.500(18) . ?
N5 C73 1.538(17) . ?
N5 C69 1.539(18) . ?
N6 C81 1.169(18) . ?
C1 C2 1.544(15) . ?
C2 C3 1.514(15) . ?
C3 C4 1.501(17) . ?
C5 C6 1.524(15) . ?
C6 C7 1.495(15) . ?
C7 C8 1.505(17) . ?
C9 C10 1.521(15) . ?
C10 C11 1.548(16) . ?
C11 C12 1.532(17) . ?
C13 C14 1.505(16) . ?
C14 C15 1.537(17) . ?
C15 C16 1.52(2) . ?
C17 C18 1.482(16) . ?
C18 C19 1.546(16) . ?
C19 C20 1.507(17) . ?
C21 C22 1.486(17) . ?
C22 C23 1.529(17) . ?
C23 C24 1.506(16) . ?
C25 C26 1.523(17) . ?
C26 C27 1.494(17) . ?
C27 C28 1.517(16) . ?
C29 C30 1.526(17) . ?
C30 C31 1.48(2) . ?
C31 C32 1.467(19) . ?
C33 C34 1.461(17) . ?
C34 C35 1.519(17) . ?
C35 C36 1.505(18) . ?
C37 C38 1.473(15) . ?
C38 C39 1.55(2) . ?
C39 C40 1.56(3) . ?
C41 C42 1.43(2) . ?
C42 C43 1.59(2) . ?
C43 C44 1.44(3) . ?
C45 C46 1.56(2) . ?
C46 C47 1.59(2) . ?
C47 C48 1.545(19) . ?
C49 C50 1.535(17) . ?
C50 C51 1.544(19) . ?
C51 C52 1.50(2) . ?
C53 C54 1.524(16) . ?
C54 C55 1.530(16) . ?
C55 C56 1.525(18) . ?
C57 C58 1.469(16) . ?
C58 C59 1.509(14) . ?
C59 C60 1.502(15) . ?
C61 C62 1.477(17) . ?
C62 C63 1.57(2) . ?
C63 C64 1.47(2) . ?
C65 C66 1.500(19) . ?
C66 C67 1.48(2) . ?
C67 C68 1.46(2) . ?
C69 C70 1.490(19) . ?
C70 C71 1.485(18) . ?
C71 C72 1.420(19) . ?
C73 C74 1.544(18) . ?
C74 C75 1.498(18) . ?
C75 C76 1.504(18) . ?
C77 C78 1.534(19) . ?
C78 C79 1.50(2) . ?
C79 C80 1.50(2) . ?
C81 C82 1.388(18) . ?

loop_
_platon_squeeze_void_nr
_platon_squeeze_void_average_x
_platon_squeeze_void_average_y
_platon_squeeze_void_average_z
_platon_squeeze_void_volume
_platon_squeeze_void_count_electrons
1 0.000 0.000 -0.103 653.8 461.1
2 0.033 0.434 0.143 10.1 2.3
3 0.066 0.533 0.643 10.1 2.6
4 0.500 0.500 0.200 653.8 461.1
5 0.434 0.967 0.143 10.1 2.2
6 0.467 0.066 0.643 10.1 2.6
7 0.533 0.934 0.643 10.1 2.3
8 0.566 0.033 0.143 10.1 2.6
9 0.934 0.467 0.643 10.1 2.2
10 0.967 0.566 0.143 10.1 2.6
